data_4515752
loop_
_publ_author_name
'Tinnermann, Hendrik'
'Nicholls, Leo D. M.'
'Johannsen, Tim'
'Wille, Christian'
'Golz, Christopher'
'Goddard, Richard'
'Alcarazo, Manuel'

_publ_section_title
;
 N-Arylpyridiniophosphines: Synthesis, Structure, and Applications in
 Au(I) Catalysis
;
_journal_issue 11
_journal_name_full 'ACS Catalysis'
_journal_page_first 10457
_journal_paper_doi 10.1021/acscatal.8b03271
_journal_volume 8
_journal_year 2018
_chemical_compound_source dichloromethane
_chemical_formula_moiety 'C29 H19 Au Cl F12 N O2 P, F6 Sb, 2.5(C H2 Cl2)'
_chemical_formula_sum 'C31.5 H24 Au Cl6 F18 N O2 P Sb'
_chemical_formula_weight 1352.90
_chemical_name_systematic
;
 N-(2,6-dimethoxy-phenyl)-2-di-(3,5-ditrifluoromethylphenyl)-
 phosphinylchlorogold(i)-pyridinium hexafluoroantimonate
 dichloromethane
;
_space_group_crystal_system triclinic
_space_group_IT_number 2
_space_group_name_Hall '-P 1'
_space_group_name_H-M_alt 'P -1'
_atom_sites_solution_hydrogens geom
_atom_sites_solution_primary dual
_atom_sites_solution_secondary difmap
_audit_block_code TIH-TB-409_8975_100_K
_audit_creation_date 2018-08-15
_audit_creation_method SHELXL-2018/1
_cell_angle_alpha 73.397(2)
_cell_angle_beta 82.399(2)
_cell_angle_gamma 85.849(2)
_cell_formula_units_Z 2
_cell_length_a 8.9106(12)
_cell_length_b 12.9646(17)
_cell_length_c 19.744(3)
_cell_measurement_reflns_used 9791
_cell_measurement_temperature 100(2)
_cell_measurement_theta_max 31.0026
_cell_measurement_theta_min 2.6616
_cell_volume 2165.1(5)
_computing_cell_refinement 'SAINT software (Bruker AXS, 2004)'
_computing_data_collection 'APEX2 (Bruker AXS, 2005-2013)'
_computing_data_reduction 'SAINT software (Bruker AXS, 2004)'
_computing_molecular_graphics 'DIAMOND (Crystal Impact GbR, 1997-2012)'
_computing_structure_refinement 'SHELXL (G. M. Sheldrick, 2015)'
_computing_structure_solution 'SHELXT (G. M. Sheldrick, 2015)'
_diffrn_ambient_temperature 100(2)
_diffrn_detector_area_resol_mean 66.67
_diffrn_measured_fraction_theta_full 0.996
_diffrn_measured_fraction_theta_max 0.998
_diffrn_measurement_device_type 'Bruker-AXS Kappa Mach3 APEX-II'
_diffrn_measurement_method 'CCD \f- and \w-scans'
_diffrn_radiation_monochromator 'Incoatec Helios mirrors'
_diffrn_radiation_type Mo-K\a
_diffrn_radiation_wavelength 0.71073
_diffrn_reflns_av_R_equivalents 0.0418
_diffrn_reflns_av_unetI/netI 0.0320
_diffrn_reflns_Laue_measured_fraction_full 0.996
_diffrn_reflns_Laue_measured_fraction_max 0.998
_diffrn_reflns_limit_h_max 12
_diffrn_reflns_limit_h_min -12
_diffrn_reflns_limit_k_max 18
_diffrn_reflns_limit_k_min -18
_diffrn_reflns_limit_l_max 28
_diffrn_reflns_limit_l_min -28
_diffrn_reflns_number 59997
_diffrn_reflns_point_group_measured_fraction_full 0.996
_diffrn_reflns_point_group_measured_fraction_max 0.998
_diffrn_reflns_theta_full 25.242
_diffrn_reflns_theta_max 30.507
_diffrn_reflns_theta_min 1.084
_diffrn_source 1\mS
_exptl_absorpt_coefficient_mu 4.525
_exptl_absorpt_correction_T_max 0.63944
_exptl_absorpt_correction_T_min 0.19638
_exptl_absorpt_correction_type gaussian
_exptl_absorpt_process_details 'SADABS (Bruker AXS, 2012)'
_exptl_crystal_colour colourless
_exptl_crystal_density_diffrn 2.075
_exptl_crystal_description prism
_exptl_crystal_F_000 1290
_exptl_crystal_size_max 0.22
_exptl_crystal_size_mid 0.10
_exptl_crystal_size_min 0.07
_refine_diff_density_max 3.382
_refine_diff_density_min -3.307
_refine_diff_density_rms 0.216
_refine_ls_extinction_method none
_refine_ls_goodness_of_fit_ref 1.114
_refine_ls_hydrogen_treatment constr
_refine_ls_matrix_type full
_refine_ls_number_parameters 540
_refine_ls_number_reflns 13208
_refine_ls_number_restraints 0
_refine_ls_restrained_S_all 1.114
_refine_ls_R_factor_all 0.0584
_refine_ls_R_factor_gt 0.0540
_refine_ls_shift/su_max 0.000
_refine_ls_shift/su_mean 0.000
_refine_ls_structure_factor_coef Fsqd
_refine_ls_weighting_details 'w=1/[\s^2^(Fo^2^)+(0.0403P)^2^+24.5786P] where P=(Fo^2^+2Fc^2^)/3'
_refine_ls_weighting_scheme calc
_refine_ls_wR_factor_gt 0.1243
_refine_ls_wR_factor_ref 0.1264
_reflns_Friedel_coverage 0.000
_reflns_number_gt 12266
_reflns_number_total 13208
_reflns_threshold_expression 'I > 2\s(I)'
_cod_data_source_file cs8b03271_si_010.cif
_cod_data_source_block 17
_cod_original_formula_sum 'C31.50 H24 Au Cl6 F18 N O2 P Sb'
_cod_database_code 4515752
_shelx_shelxl_version_number 2018/1
_shelx_space_group_comment
;
The symmetry employed for this shelxl refinement is uniquely defined
by the following loop, which should always be used as a source of
symmetry information in preference to the above space-group names.
They are only intended as comments.
;
_shelx_estimated_absorpt_t_min 0.363
_shelx_estimated_absorpt_t_max 0.742

loop_
_space_group_symop_operation_xyz
'x, y, z'
'-x, -y, -z'

loop_
_atom_site_label
_atom_site_type_symbol
_atom_site_fract_x
_atom_site_fract_y
_atom_site_fract_z
_atom_site_U_iso_or_equiv
_atom_site_adp_type
_atom_site_occupancy
_atom_site_site_symmetry_order
_atom_site_calc_flag
_atom_site_refinement_flags_posn
_atom_site_refinement_flags_adp
_atom_site_refinement_flags_occupancy
_atom_site_disorder_assembly
_atom_site_disorder_group
C1 C 0.2274(5) 0.2366(4) 0.2931(3) 0.0127(8) Uani 1 1 d . . . . .
C2 C 0.3285(6) 0.1570(4) 0.2802(3) 0.0159(9) Uani 1 1 d . . . . .
H2 H 0.353309 0.151719 0.233022 0.019 Uiso 1 1 calc R U . . .
C3 C 0.3950(6) 0.0840(4) 0.3359(3) 0.0182(10) Uani 1 1 d . . . . .
H3 H 0.464787 0.029348 0.326667 0.022 Uiso 1 1 calc R U . . .
C4 C 0.3583(6) 0.0920(5) 0.4044(3) 0.0199(10) Uani 1 1 d . . . . .
H4 H 0.402773 0.043413 0.442887 0.024 Uiso 1 1 calc R U . . .
C5 C 0.2558(6) 0.1721(4) 0.4157(3) 0.0187(10) Uani 1 1 d . . . . .
H5 H 0.229338 0.178209 0.462685 0.022 Uiso 1 1 calc R U . . .
C6 C 0.0860(6) 0.3232(4) 0.3792(3) 0.0189(10) Uani 1 1 d . . . . .
C7 C 0.1442(8) 0.4165(5) 0.3860(3) 0.0254(12) Uani 1 1 d . . . . .
C8 C 0.0446(10) 0.4936(6) 0.4052(4) 0.0361(16) Uani 1 1 d . . . . .
H8 H 0.080517 0.558683 0.408997 0.043 Uiso 1 1 calc R U . . .
C9 C -0.1080(11) 0.4731(7) 0.4186(4) 0.045(2) Uani 1 1 d . . . . .
H9 H -0.176620 0.527069 0.429777 0.054 Uiso 1 1 calc R U . . .
C10 C -0.1670(9) 0.3769(7) 0.4166(4) 0.0389(17) Uani 1 1 d . . . . .
H10 H -0.272270 0.364339 0.428171 0.047 Uiso 1 1 calc R U . . .
C11 C -0.0665(7) 0.3005(5) 0.3971(3) 0.0251(12) Uani 1 1 d . . . . .
C12 C 0.3655(11) 0.5084(6) 0.3892(4) 0.042(2) Uani 1 1 d . . . . .
H12A H 0.329185 0.577944 0.360037 0.063 Uiso 1 1 calc R U . . .
H12B H 0.475863 0.501513 0.379083 0.063 Uiso 1 1 calc R U . . .
H12C H 0.338517 0.504061 0.439715 0.063 Uiso 1 1 calc R U . . .
C13 C -0.2543(8) 0.1689(8) 0.4214(4) 0.0428(19) Uani 1 1 d . . . . .
H13A H -0.324391 0.213507 0.389714 0.064 Uiso 1 1 calc R U . . .
H13B H -0.280011 0.177806 0.469285 0.064 Uiso 1 1 calc R U . . .
H13C H -0.262407 0.093130 0.423300 0.064 Uiso 1 1 calc R U . . .
C14 C 0.1884(6) 0.4645(4) 0.2146(3) 0.0161(9) Uani 1 1 d . . . . .
C15 C 0.0750(7) 0.5459(5) 0.2086(3) 0.0242(11) Uani 1 1 d . . . . .
H15 H -0.027740 0.529321 0.210122 0.029 Uiso 1 1 calc R U . . .
C16 C 0.1130(8) 0.6510(5) 0.2003(4) 0.0331(15) Uani 1 1 d . . . . .
C17 C 0.2621(8) 0.6759(5) 0.1977(4) 0.0290(13) Uani 1 1 d . . . . .
H17 H 0.287919 0.748166 0.191228 0.035 Uiso 1 1 calc R U . . .
C18 C 0.3733(7) 0.5952(5) 0.2046(3) 0.0223(11) Uani 1 1 d . . . . .
C19 C 0.3383(6) 0.4882(4) 0.2143(3) 0.0194(10) Uani 1 1 d . . . . .
H19 H 0.415374 0.432827 0.220450 0.023 Uiso 1 1 calc R U . . .
C21 C 0.5363(8) 0.6236(6) 0.2008(4) 0.0351(15) Uani 1 1 d . . . . .
C22 C 0.2177(6) 0.2925(4) 0.1433(3) 0.0167(9) Uani 1 1 d . . . . .
C23 C 0.3597(6) 0.3238(4) 0.1088(3) 0.0191(10) Uani 1 1 d . . . . .
H23 H 0.415935 0.370380 0.124480 0.023 Uiso 1 1 calc R U . . .
C24 C 0.4198(7) 0.2865(5) 0.0507(3) 0.0217(10) Uani 1 1 d . . . . .
C25 C 0.3395(7) 0.2187(5) 0.0271(3) 0.0246(11) Uani 1 1 d . . . . .
H25 H 0.381735 0.192341 -0.011803 0.029 Uiso 1 1 calc R U . . .
C26 C 0.1954(7) 0.1898(5) 0.0615(3) 0.0233(11) Uani 1 1 d . . . . .
C27 C 0.1350(7) 0.2259(5) 0.1189(3) 0.0210(10) Uani 1 1 d . . . . .
H27 H 0.036774 0.205374 0.141885 0.025 Uiso 1 1 calc R U . . .
C28 C 0.5748(8) 0.3208(6) 0.0140(4) 0.0304(13) Uani 1 1 d . . . . .
Au1 Au -0.11823(2) 0.31210(2) 0.23491(2) 0.01623(6) Uani 1 1 d . . . . .
Cl1 Cl -0.37073(16) 0.28931(12) 0.24395(10) 0.0295(3) Uani 1 1 d . . . . .
Cl3 Cl 0.6552(2) 1.07929(14) 0.17428(10) 0.0378(4) Uani 1 1 d . . . . .
F4 F 0.5456(7) 0.7089(4) 0.2239(4) 0.075(2) Uani 1 1 d . . . . .
F6 F 0.6179(5) 0.5473(4) 0.2420(3) 0.0522(14) Uani 1 1 d . . . . .
F10 F 0.6660(5) 0.3321(5) 0.0586(2) 0.0462(12) Uani 1 1 d . . . . .
F11 F 0.5676(5) 0.4155(4) -0.0362(2) 0.0430(11) Uani 1 1 d . . . . .
F12 F 0.6412(6) 0.2511(4) -0.0192(3) 0.0501(13) Uani 1 1 d . . . . .
F13 F 0.3280(7) 0.1352(4) 0.6745(2) 0.0511(13) Uani 1 1 d . . . . .
F14 F 0.3829(7) 0.3431(4) 0.6294(4) 0.070(2) Uani 1 1 d . . . . .
F15 F 0.6013(6) 0.1934(5) 0.6208(4) 0.0705(19) Uani 1 1 d . . . . .
F16 F 0.4337(7) 0.1133(4) 0.5499(3) 0.0603(17) Uani 1 1 d . . . . .
F17 F 0.2182(5) 0.2610(4) 0.5587(2) 0.0354(9) Uani 1 1 d . . . . .
N1 N 0.1926(5) 0.2417(3) 0.3617(2) 0.0137(8) Uani 1 1 d . . . . .
O1 O 0.2961(6) 0.4223(3) 0.3729(2) 0.0281(9) Uani 1 1 d . . . . .
O2 O -0.1020(5) 0.2016(4) 0.3949(2) 0.0276(9) Uani 1 1 d . . . . .
P1 P 0.13011(14) 0.33038(10) 0.22199(7) 0.0132(2) Uani 1 1 d . . . . .
Sb1 Sb 0.40995(4) 0.22817(3) 0.59002(2) 0.02381(9) Uani 1 1 d . . . . .
C20A C -0.0043(16) 0.7334(11) 0.2100(8) 0.027(3) Uiso 0.5 1 d . . P A 1
C29A C 0.1204(19) 0.1079(13) 0.0393(8) 0.025(3) Uiso 0.5 1 d . . P B 1
F1A F 0.0387(13) 0.8323(9) 0.1842(6) 0.051(3) Uiso 0.5 1 d . . P A 1
F2A F -0.0545(16) 0.7316(11) 0.2765(8) 0.065(3) Uiso 0.5 1 d . . P A 1
F3A F -0.1247(12) 0.7215(9) 0.1797(6) 0.047(2) Uiso 0.5 1 d . . P A 1
F5A F 0.5903(11) 0.6710(9) 0.1343(5) 0.040(2) Uiso 0.5 1 d . . P C 1
F7A F 0.0451(12) 0.0374(8) 0.0926(5) 0.041(2) Uiso 0.5 1 d . . P B 1
F8A F -0.0217(12) 0.1717(8) 0.0098(5) 0.046(2) Uiso 0.5 1 d . . P B 1
F9A F 0.1754(10) 0.0783(8) -0.0115(5) 0.0370(18) Uiso 0.5 1 d . . P B 1
F18A F 0.5077(10) 0.3305(7) 0.5141(5) 0.0326(17) Uiso 0.5 1 d . . P D 1
C20B C -0.0207(17) 0.7392(12) 0.1822(9) 0.032(3) Uiso 0.5 1 d . . P A 2
C29B C 0.0872(18) 0.1265(12) 0.0334(8) 0.023(3) Uiso 0.5 1 d . . P B 2
F1B F 0.0358(10) 0.8352(7) 0.1482(5) 0.0361(18) Uiso 0.5 1 d . . P A 2
F2B F -0.0913(15) 0.7389(11) 0.2465(8) 0.061(3) Uiso 0.5 1 d . . P A 2
F3B F -0.1197(12) 0.7224(8) 0.1460(6) 0.045(2) Uiso 0.5 1 d . . P A 2
F5B F 0.6128(13) 0.6152(10) 0.1395(6) 0.054(3) Uiso 0.5 1 d . . P C 2
F7B F -0.0133(16) 0.0817(11) 0.0754(7) 0.063(3) Uiso 0.5 1 d . . P B 2
F8B F 0.0971(18) 0.1530(13) -0.0327(8) 0.083(4) Uiso 0.5 1 d . . P B 2
F9B F 0.1912(16) 0.0250(12) 0.0315(8) 0.072(3) Uiso 0.5 1 d . . P B 2
F18B F 0.4772(13) 0.3045(9) 0.4930(6) 0.052(3) Uiso 0.5 1 d . . P D 2
C30A C 0.6515(12) 0.9573(8) 0.1552(5) 0.0355(18) Uiso 0.85 1 d . . P E 3
H30A H 0.646899 0.898230 0.200094 0.043 Uiso 0.85 1 calc R U P E 3
H30B H 0.746145 0.946392 0.125224 0.043 Uiso 0.85 1 calc R U P E 3
Cl2A Cl 0.4926(3) 0.9516(2) 0.10987(15) 0.0517(6) Uiso 0.85 1 d . . P E 3
C30B C 0.593(4) 0.947(3) 0.1668(19) 0.015(6) Uiso 0.15 1 d . . P E 4
H30C H 0.645260 0.932154 0.122971 0.018 Uiso 0.15 1 calc R U P E 4
H30D H 0.619252 0.887755 0.208227 0.018 Uiso 0.15 1 calc R U P E 4
Cl2B Cl 0.409(2) 0.9570(15) 0.1645(10) 0.060(4) Uiso 0.15 1 d . . P E 4
C31A C 0.0491(12) 0.9034(9) 0.3525(5) 0.039(2) Uiso 0.85 1 d . . P F 5
H31B H -0.013883 0.842111 0.355301 0.047 Uiso 0.85 1 calc R U P F 5
H31A H 0.155857 0.883732 0.338716 0.047 Uiso 0.85 1 calc R U P F 5
Cl4A Cl -0.0104(4) 1.0191(3) 0.28767(16) 0.0573(7) Uiso 0.85 1 d . . P F 5
Cl5A Cl 0.0319(3) 0.9293(2) 0.43552(14) 0.0465(5) Uiso 0.85 1 d . . P F 5
C31B C 0.071(4) 0.869(3) 0.342(2) 0.020(7) Uiso 0.15 1 d . . P G 6
H31C H 0.132627 0.811106 0.371535 0.024 Uiso 0.15 1 calc R U P G 6
H31D H -0.020645 0.837035 0.334130 0.024 Uiso 0.15 1 calc R U P G 6
Cl4B Cl 0.1795(14) 0.9328(10) 0.2576(6) 0.035(2) Uiso 0.15 1 d . . P G 6
Cl5B Cl 0.0159(18) 0.9730(13) 0.3876(8) 0.049(3) Uiso 0.15 1 d . . P G 6
C32 C 1.055(3) 0.538(2) 0.0014(16) 0.081(7) Uiso 0.5 1 d . . P H -7
H32A H 1.142902 0.513126 0.028362 0.097 Uiso 0.5 1 calc R U P H -7
H32B H 1.070695 0.611596 -0.030597 0.097 Uiso 0.5 1 calc R U P H -7
Cl6A Cl 0.8892(6) 0.5294(4) 0.0552(3) 0.0664(11) Uiso 0.6 1 d . . P H -7
Cl6B Cl 1.0092(13) 0.4382(9) -0.0487(6) 0.092(3) Uiso 0.4 1 d . . P H -7

loop_
_atom_site_aniso_label
_atom_site_aniso_U_11
_atom_site_aniso_U_22
_atom_site_aniso_U_33
_atom_site_aniso_U_23
_atom_site_aniso_U_13
_atom_site_aniso_U_12
C1 0.0090(19) 0.012(2) 0.016(2) -0.0025(17) -0.0018(16) -0.0032(16)
C2 0.015(2) 0.015(2) 0.017(2) -0.0044(18) -0.0011(17) -0.0015(17)
C3 0.015(2) 0.015(2) 0.023(3) -0.0044(19) -0.0019(19) 0.0018(18)
C4 0.022(2) 0.019(2) 0.018(2) -0.0023(19) -0.0042(19) 0.0030(19)
C5 0.019(2) 0.020(2) 0.016(2) -0.0050(19) -0.0018(18) 0.0005(19)
C6 0.020(2) 0.020(2) 0.017(2) -0.0067(19) -0.0028(19) 0.0080(19)
C7 0.041(3) 0.019(3) 0.017(2) -0.007(2) -0.005(2) 0.006(2)
C8 0.060(5) 0.023(3) 0.026(3) -0.012(2) -0.004(3) 0.014(3)
C9 0.063(5) 0.040(4) 0.026(3) -0.009(3) -0.002(3) 0.033(4)
C10 0.033(4) 0.047(4) 0.033(3) -0.011(3) -0.002(3) 0.022(3)
C11 0.022(3) 0.032(3) 0.017(2) -0.003(2) -0.003(2) 0.008(2)
C12 0.077(6) 0.021(3) 0.035(4) -0.008(3) -0.022(4) -0.018(3)
C13 0.016(3) 0.059(5) 0.042(4) 0.003(4) 0.000(3) -0.011(3)
C14 0.021(2) 0.011(2) 0.017(2) -0.0035(17) -0.0003(18) -0.0060(18)
C15 0.022(3) 0.014(2) 0.034(3) -0.006(2) 0.004(2) -0.002(2)
C16 0.029(3) 0.013(3) 0.053(4) -0.008(3) 0.009(3) 0.000(2)
C17 0.034(3) 0.015(2) 0.037(3) -0.011(2) 0.007(3) -0.007(2)
C18 0.023(3) 0.023(3) 0.021(3) -0.006(2) 0.002(2) -0.009(2)
C19 0.019(2) 0.018(2) 0.023(3) -0.008(2) -0.0037(19) -0.0035(19)
C21 0.032(3) 0.039(4) 0.037(4) -0.010(3) -0.005(3) -0.019(3)
C22 0.021(2) 0.015(2) 0.014(2) -0.0042(18) -0.0033(18) -0.0020(18)
C23 0.021(2) 0.019(2) 0.017(2) -0.0049(19) -0.0023(19) -0.0021(19)
C24 0.023(3) 0.023(3) 0.018(2) -0.005(2) 0.002(2) -0.003(2)
C25 0.032(3) 0.025(3) 0.019(3) -0.011(2) 0.003(2) -0.002(2)
C26 0.029(3) 0.021(3) 0.022(3) -0.009(2) -0.003(2) -0.007(2)
C27 0.025(3) 0.018(2) 0.021(2) -0.004(2) -0.004(2) -0.006(2)
C28 0.027(3) 0.040(4) 0.026(3) -0.014(3) 0.006(2) -0.006(3)
Au1 0.01304(9) 0.01309(9) 0.02297(10) -0.00412(7) -0.00527(6) -0.00107(6)
Cl1 0.0152(6) 0.0224(6) 0.0515(9) -0.0084(6) -0.0094(6) -0.0025(5)
Cl3 0.0411(9) 0.0282(8) 0.0422(9) -0.0119(7) 0.0040(7) 0.0025(7)
F4 0.062(4) 0.035(3) 0.144(6) -0.029(3) -0.054(4) -0.006(2)
F6 0.031(2) 0.030(2) 0.096(4) -0.015(3) -0.014(2) -0.0049(18)
F10 0.028(2) 0.081(4) 0.033(2) -0.019(2) 0.0048(17) -0.021(2)
F11 0.042(2) 0.046(3) 0.032(2) 0.0006(19) 0.0104(18) -0.017(2)
F12 0.037(2) 0.055(3) 0.063(3) -0.035(3) 0.020(2) -0.007(2)
F13 0.066(3) 0.046(3) 0.028(2) 0.005(2) 0.006(2) 0.003(2)
F14 0.055(3) 0.039(3) 0.143(6) -0.056(4) -0.043(4) 0.011(2)
F15 0.025(2) 0.054(3) 0.133(6) -0.020(4) -0.029(3) 0.012(2)
F16 0.088(4) 0.058(3) 0.050(3) -0.039(3) -0.036(3) 0.052(3)
F17 0.031(2) 0.038(2) 0.044(2) -0.0207(19) -0.0136(17) 0.0107(17)
N1 0.0117(18) 0.0113(18) 0.0174(19) -0.0038(15) 0.0001(15) -0.0005(14)
O1 0.041(3) 0.0180(19) 0.029(2) -0.0093(17) -0.0071(19) -0.0082(18)
O2 0.0156(18) 0.039(3) 0.025(2) -0.0035(18) 0.0002(15) -0.0041(17)
P1 0.0128(5) 0.0124(5) 0.0143(5) -0.0032(4) -0.0020(4) -0.0015(4)
Sb1 0.01893(17) 0.01739(17) 0.0304(2) -0.00195(14) 0.00095(14) 0.00339(13)

loop_
_atom_type_symbol
_atom_type_description
_atom_type_scat_dispersion_real
_atom_type_scat_dispersion_imag
_atom_type_scat_source
C C 0.0033 0.0016 'International Tables Vol C Tables 4.2.6.8 and 6.1.1.4'
H H 0.0000 0.0000 'International Tables Vol C Tables 4.2.6.8 and 6.1.1.4'
Au Au -2.0133 8.8022 'International Tables Vol C Tables 4.2.6.8 and 6.1.1.4'
Cl Cl 0.1484 0.1585 'International Tables Vol C Tables 4.2.6.8 and 6.1.1.4'
F F 0.0171 0.0103 'International Tables Vol C Tables 4.2.6.8 and 6.1.1.4'
N N 0.0061 0.0033 'International Tables Vol C Tables 4.2.6.8 and 6.1.1.4'
O O 0.0106 0.0060 'International Tables Vol C Tables 4.2.6.8 and 6.1.1.4'
P P 0.1023 0.0942 'International Tables Vol C Tables 4.2.6.8 and 6.1.1.4'
Sb Sb -0.5866 1.5461 'International Tables Vol C Tables 4.2.6.8 and 6.1.1.4'

loop_
_exptl_crystal_face_index_h
_exptl_crystal_face_index_k
_exptl_crystal_face_index_l
_exptl_crystal_face_perp_dist
0.00 0.00 -1.00 0.0350
0.00 0.00 1.00 0.0350
0.00 1.00 -1.00 0.0500
0.00 -1.00 1.00 0.0500
-1.00 -1.00 -1.00 0.0800
1.00 1.00 1.00 0.1390
1.00 -1.00 2.00 0.0750
-1.00 1.00 -2.00 0.0750

loop_
_geom_angle_atom_site_label_1
_geom_angle_atom_site_label_2
_geom_angle_atom_site_label_3
_geom_angle
N1 C1 C2 118.5(4)
N1 C1 P1 119.4(4)
C2 C1 P1 122.0(4)
C1 C2 C3 120.6(5)
C4 C3 C2 119.4(5)
C3 C4 C5 118.6(5)
N1 C5 C4 121.3(5)
C11 C6 C7 122.2(5)
C11 C6 N1 119.3(5)
C7 C6 N1 118.1(5)
O1 C7 C8 126.0(6)
O1 C7 C6 115.1(5)
C8 C7 C6 118.9(7)
C9 C8 C7 118.3(7)
C8 C9 C10 123.4(6)
C11 C10 C9 117.8(7)
O2 C11 C6 114.9(5)
O2 C11 C10 126.0(6)
C6 C11 C10 119.1(7)
C19 C14 C15 120.2(5)
C19 C14 P1 122.9(4)
C15 C14 P1 116.9(4)
C16 C15 C14 119.7(6)
C17 C16 C15 120.5(6)
C17 C16 C20A 117.3(7)
C15 C16 C20A 120.9(8)
C17 C16 C20B 123.7(7)
C15 C16 C20B 115.2(8)
C18 C17 C16 119.6(5)
C17 C18 C19 121.3(5)
C17 C18 C21 119.1(6)
C19 C18 C21 119.6(6)
C14 C19 C18 118.6(5)
F5A C21 F4 95.1(7)
F5A C21 F6 120.4(8)
F4 C21 F6 104.1(6)
F4 C21 F5B 121.8(8)
F6 C21 F5B 95.2(8)
F5A C21 C18 110.3(7)
F4 C21 C18 111.2(7)
F6 C21 C18 113.6(6)
F5B C21 C18 109.8(7)
C23 C22 C27 119.7(5)
C23 C22 P1 124.0(4)
C27 C22 P1 116.3(4)
C22 C23 C24 119.5(5)
C25 C24 C23 121.0(5)
C25 C24 C28 120.1(5)
C23 C24 C28 118.9(5)
C24 C25 C26 118.7(5)
C27 C26 C25 120.9(5)
C27 C26 C29A 122.0(8)
C25 C26 C29A 116.7(8)
C27 C26 C29B 116.0(7)
C25 C26 C29B 122.9(7)
C26 C27 C22 120.2(5)
F10 C28 F12 107.8(6)
F10 C28 F11 107.1(6)
F12 C28 F11 105.9(6)
F10 C28 C24 112.4(5)
F12 C28 C24 111.9(6)
F11 C28 C24 111.4(6)
P1 Au1 Cl1 177.25(6)
C5 N1 C1 121.6(4)
C5 N1 C6 117.0(4)
C1 N1 C6 121.4(4)
C7 O1 C12 117.9(6)
C11 O2 C13 117.0(6)
C14 P1 C22 107.9(2)
C14 P1 C1 107.0(2)
C22 P1 C1 102.0(2)
C14 P1 Au1 114.91(18)
C22 P1 Au1 110.15(18)
C1 P1 Au1 113.95(16)
F13 Sb1 F14 91.1(3)
F13 Sb1 F18A 171.0(3)
F14 Sb1 F18A 82.2(4)
F13 Sb1 F16 88.9(3)
F14 Sb1 F16 179.0(2)
F18A Sb1 F16 97.9(3)
F13 Sb1 F15 88.7(3)
F14 Sb1 F15 91.7(3)
F18A Sb1 F15 85.6(4)
F16 Sb1 F15 89.3(3)
F13 Sb1 F17 91.2(2)
F14 Sb1 F17 89.2(2)
F18A Sb1 F17 94.7(3)
F16 Sb1 F17 89.8(2)
F15 Sb1 F17 179.1(2)
F13 Sb1 F18B 167.7(4)
F14 Sb1 F18B 99.5(4)
F16 Sb1 F18B 80.4(4)
F15 Sb1 F18B 97.2(4)
F17 Sb1 F18B 82.7(4)
F1A C20A F2A 101.1(13)
F1A C20A F3A 109.0(13)
F2A C20A F3A 106.4(13)
F1A C20A C16 114.6(11)
F2A C20A C16 116.4(13)
F3A C20A C16 108.9(11)
F9A C29A F7A 117.8(14)
F9A C29A C26 120.6(13)
F7A C29A C26 113.8(11)
F9A C29A F8A 100.3(12)
F7A C29A F8A 95.6(11)
C26 C29A F8A 102.0(11)
F3B C20B F1B 107.3(14)
F3B C20B F2B 107.3(14)
F1B C20B F2B 110.8(13)
F3B C20B C16 117.9(12)
F1B C20B C16 110.2(11)
F2B C20B C16 103.1(13)
F7B C29B F8B 128.5(17)
F7B C29B C26 116.5(12)
F8B C29B C26 112.4(13)
F7B C29B F9B 97.7(13)
F8B C29B F9B 89.5(13)
C26 C29B F9B 99.4(11)
Cl3 C30A Cl2A 111.8(5)
Cl2B C30B Cl3 108(2)
Cl5A C31A Cl4A 109.8(6)
Cl4B C31B Cl5B 107(2)
Cl6A C32 Cl6B 96.9(14)

loop_
_geom_bond_atom_site_label_1
_geom_bond_atom_site_label_2
_geom_bond_distance
C1 N1 1.367(6)
C1 C2 1.377(7)
C1 P1 1.843(5)
C2 C3 1.396(7)
C3 C4 1.380(8)
C4 C5 1.381(8)
C5 N1 1.343(7)
C6 C11 1.389(8)
C6 C7 1.397(8)
C6 N1 1.455(6)
C7 O1 1.348(8)
C7 C8 1.388(9)
C8 C9 1.381(13)
C9 C10 1.400(13)
C10 C11 1.389(9)
C11 O2 1.357(8)
C12 O1 1.446(7)
C13 O2 1.437(8)
C14 C19 1.391(7)
C14 C15 1.399(8)
C14 P1 1.811(5)
C15 C16 1.386(8)
C16 C17 1.381(10)
C16 C20A 1.474(15)
C16 C20B 1.592(17)
C17 C18 1.378(9)
C18 C19 1.397(8)
C18 C21 1.511(9)
C21 F5A 1.320(12)
C21 F4 1.322(9)
C21 F6 1.327(9)
C21 F5B 1.336(14)
C22 C23 1.385(8)
C22 C27 1.395(7)
C22 P1 1.823(5)
C23 C24 1.398(8)
C24 C25 1.384(8)
C24 C28 1.507(9)
C25 C26 1.394(9)
C26 C27 1.378(8)
C26 C29A 1.487(16)
C26 C29B 1.558(16)
C28 F10 1.318(8)
C28 F12 1.325(8)
C28 F11 1.344(9)
Au1 P1 2.2159(13)
Au1 Cl1 2.2674(14)
Cl3 C30A 1.731(9)
Cl3 C30B 1.89(4)
F13 Sb1 1.850(5)
F14 Sb1 1.856(5)
F15 Sb1 1.868(5)
F16 Sb1 1.864(5)
F17 Sb1 1.873(4)
Sb1 F18A 1.857(9)
Sb1 F18B 1.926(11)
C20A F1A 1.303(17)
C20A F2A 1.32(2)
C20A F3A 1.333(18)
C29A F9A 1.206(17)
C29A F7A 1.322(18)
C29A F8A 1.55(2)
C20B F3B 1.27(2)
C20B F1B 1.334(17)
C20B F2B 1.34(2)
C29B F7B 1.197(19)
C29B F8B 1.24(2)
C29B F9B 1.56(2)
C30A Cl2A 1.789(10)
C30B Cl2B 1.65(4)
C31A Cl5A 1.751(11)
C31A Cl4A 1.771(11)
C31B Cl4B 1.82(4)
C31B Cl5B 1.83(5)
C32 Cl6A 1.69(3)
C32 Cl6B 1.93(3)
